data_7210261
loop_
_publ_author_name
'Luo, Yu-Hui'
'Yue, Feng-Xia'
'Yu, Xiao-Yang'
'Chen, Xin'
'Zhang, Hong'

_publ_section_title
;
 Coordination polymers of lanthanide complexes with benzene dicarboxylato
 ligands
;
_journal_issue 32
_journal_name_full CrystEngComm
_journal_page_first 6340
_journal_paper_doi 10.1039/c3ce40357b
_journal_volume 15
_journal_year 2013
_chemical_formula_moiety 'C34 H20 Dy N2 O7'
_chemical_formula_sum 'C34 H20 Dy N2 O7'
_chemical_formula_weight 731.02
_chemical_name_systematic
; 
 ? 
;
_space_group_IT_number 14
_symmetry_cell_setting monoclinic
_symmetry_space_group_name_Hall '-P 2ybc'
_symmetry_space_group_name_H-M 'P 1 21/c 1'
_atom_sites_solution_hydrogens geom
_atom_sites_solution_primary direct
_atom_sites_solution_secondary difmap
_audit_creation_method SHELXL-97
_cell_angle_alpha 90.00
_cell_angle_beta 108.000(6)
_cell_angle_gamma 90.00
_cell_formula_units_Z 4
_cell_length_a 11.9684(6)
_cell_length_b 12.6499(4)
_cell_length_c 19.6347(17)
_cell_measurement_reflns_used 4844
_cell_measurement_temperature 293(2)
_cell_measurement_theta_max 29.1508
_cell_measurement_theta_min 3.2144
_cell_volume 2827.2(3)
_computing_structure_refinement 'SHELXL-97 (Sheldrick, 1997)'
_computing_structure_solution 'SHELXS-97 (Sheldrick, 1990)'
_diffrn_ambient_temperature 293(2)
_diffrn_measured_fraction_theta_full 0.950
_diffrn_measured_fraction_theta_max 0.950
_diffrn_radiation_monochromator graphite
_diffrn_radiation_source 'fine-focus sealed tube'
_diffrn_radiation_type MoK\a
_diffrn_radiation_wavelength 0.71073
_diffrn_reflns_av_R_equivalents 0.0340
_diffrn_reflns_av_sigmaI/netI 0.0493
_diffrn_reflns_limit_h_max 11
_diffrn_reflns_limit_h_min -14
_diffrn_reflns_limit_k_max 14
_diffrn_reflns_limit_k_min -15
_diffrn_reflns_limit_l_max 23
_diffrn_reflns_limit_l_min -20
_diffrn_reflns_number 10757
_diffrn_reflns_theta_full 25.00
_diffrn_reflns_theta_max 25.00
_diffrn_reflns_theta_min 3.22
_exptl_absorpt_coefficient_mu 2.698
_exptl_absorpt_correction_T_max 1.00000
_exptl_absorpt_correction_T_min 0.96576
_exptl_absorpt_correction_type multi-scan
_exptl_absorpt_process_details 'CrysAlis (Oxford Diffraction, 2006)'
_exptl_crystal_colour Colorless
_exptl_crystal_density_diffrn 1.717
_exptl_crystal_density_method 'not measured'
_exptl_crystal_description Prism
_exptl_crystal_F_000 1440
_exptl_crystal_size_max 0.26
_exptl_crystal_size_mid 0.24
_exptl_crystal_size_min 0.20
_refine_diff_density_max 1.179
_refine_diff_density_min -0.702
_refine_diff_density_rms 0.100
_refine_ls_extinction_method none
_refine_ls_goodness_of_fit_ref 1.038
_refine_ls_hydrogen_treatment constr
_refine_ls_matrix_type full
_refine_ls_number_parameters 397
_refine_ls_number_reflns 4737
_refine_ls_number_restraints 42
_refine_ls_restrained_S_all 1.043
_refine_ls_R_factor_all 0.0498
_refine_ls_R_factor_gt 0.0349
_refine_ls_shift/su_max 0.002
_refine_ls_shift/su_mean 0.000
_refine_ls_structure_factor_coef Fsqd
_refine_ls_weighting_details 'calc w=1/[\s^2^(Fo^2^)+(0.0307P)^2^+1.8875P] where P=(Fo^2^+2Fc^2^)/3'
_refine_ls_weighting_scheme calc
_refine_ls_wR_factor_gt 0.0706
_refine_ls_wR_factor_ref 0.0755
_reflns_number_gt 3822
_reflns_number_total 4737
_reflns_threshold_expression >2sigma(I)
_cod_data_source_file c3ce40357b.txt
_cod_data_source_block 11
_cod_depositor_comments
;
The following automatic conversions were performed:

'_symmetry_cell_setting' value 'Monoclinic' changed to 'monoclinic'
according to /home/saulius/struct/CIF-dictionaries/cif_core.dic
dictionary named 'cif_core.dic' version 2.4.2 from
2011-04-26.

'_exptl_absorpt_correction_type' value 'Multi-scan'
changed to 'multi-scan' according to
/home/saulius/struct/CIF-dictionaries/cif_core.dic dictionary named
'cif_core.dic' version 2.4.2 from 2011-04-26.

Automatic conversion script
Id: cif_fix_values 1891 2012-01-12 08:04:46Z andrius 
;
_cod_original_sg_symbol_H-M 'P 21/c'
_cod_database_code 7210261

loop_
_symmetry_equiv_pos_as_xyz
'x, y, z'
'-x, y+1/2, -z+1/2'
'-x, -y, -z'
'x, -y-1/2, z-1/2'

loop_
_atom_site_label
_atom_site_type_symbol
_atom_site_fract_x
_atom_site_fract_y
_atom_site_fract_z
_atom_site_U_iso_or_equiv
_atom_site_adp_type
_atom_site_occupancy
_atom_site_symmetry_multiplicity
_atom_site_calc_flag
_atom_site_refinement_flags
Dy1 Dy 0.507710(19) 0.398114(16) 0.568040(12) 0.02573(9) Uani 1 1 d .
C1 C 0.6321(4) 0.4935(4) 0.6959(3) 0.0329(12) Uani 1 1 d .
C2 C 0.3693(5) 0.2714(4) 0.6255(3) 0.0350(12) Uani 1 1 d .
C3 C 0.6955(4) 0.5463(4) 0.7655(3) 0.0304(11) Uani 1 1 d .
C4 C 0.6422(4) 0.6308(4) 0.7878(3) 0.0329(12) Uani 1 1 d .
H4 H 0.5668 0.6507 0.7605 0.039 Uiso 1 1 calc R
C5 C 0.3013(4) 0.1873(4) 0.6497(3) 0.0312(11) Uani 1 1 d .
C6 C 0.1884(4) 0.1575(4) 0.6098(3) 0.0346(12) Uani 1 1 d .
C7 C 0.8627(4) 0.5710(4) 0.8692(3) 0.0379(13) Uani 1 1 d .
H7 H 0.9375 0.5507 0.8972 0.045 Uiso 1 1 calc R
C8 C 0.8076(4) 0.5134(4) 0.8086(3) 0.0341(12) Uani 1 1 d .
C9 C 0.8718(5) 0.4171(4) 0.7937(3) 0.0394(13) Uani 1 1 d .
C10 C 0.8191(5) 0.3107(4) 0.7985(3) 0.0424(14) Uani 1 1 d .
C11 C 0.7244(5) 0.2960(5) 0.8226(3) 0.0546(17) Uani 1 1 d .
H11 H 0.6895 0.3542 0.8367 0.065 Uiso 1 1 calc R
C12 C 0.6794(6) 0.1951(5) 0.8262(4) 0.068(2) Uani 1 1 d .
H12 H 0.6153 0.1857 0.8429 0.082 Uiso 1 1 calc R
C13 C 0.7309(6) 0.1105(6) 0.8049(4) 0.072(2) Uani 1 1 d U
H13 H 0.7001 0.0432 0.8059 0.087 Uiso 1 1 calc R
C14 C 0.8243(6) 0.1223(6) 0.7826(4) 0.070(2) Uani 1 1 d U
H14 H 0.8583 0.0630 0.7692 0.084 Uiso 1 1 calc R
C15 C 0.8731(6) 0.2236(5) 0.7789(3) 0.0575(18) Uani 1 1 d .
H15 H 0.9391 0.2314 0.7638 0.069 Uiso 1 1 calc R
C16 C 0.1176(4) 0.2118(4) 0.5408(3) 0.0365(13) Uani 1 1 d .
C17 C 0.0380(4) 0.2983(4) 0.5471(3) 0.0331(12) Uani 1 1 d .
C18 C 0.0412(5) 0.3395(4) 0.6126(3) 0.0443(14) Uani 1 1 d .
H18 H 0.0944 0.3128 0.6542 0.053 Uiso 1 1 calc R
C19 C -0.0333(5) 0.4194(5) 0.6168(4) 0.0577(17) Uani 1 1 d U
H19 H -0.0317 0.4464 0.6611 0.069 Uiso 1 1 calc R
C20 C -0.1104(5) 0.4593(5) 0.5553(4) 0.0617(17) Uani 1 1 d U
H20 H -0.1595 0.5149 0.5581 0.074 Uiso 1 1 calc R
C21 C -0.1160(5) 0.4192(5) 0.4909(4) 0.0570(17) Uani 1 1 d U
H21 H -0.1698 0.4463 0.4497 0.068 Uiso 1 1 calc R
C22 C -0.0418(5) 0.3378(4) 0.4858(3) 0.0464(15) Uani 1 1 d .
H22 H -0.0458 0.3099 0.4413 0.056 Uiso 1 1 calc R
C23 C 0.3091(5) 0.2948(5) 0.4161(3) 0.0604(19) Uani 1 1 d .
H23 H 0.2687 0.3551 0.4221 0.072 Uiso 1 1 calc R
C24 C 0.2547(6) 0.2264(6) 0.3597(4) 0.076(2) Uani 1 1 d .
H24 H 0.1794 0.2404 0.3296 0.091 Uiso 1 1 calc R
C25 C 0.3141(6) 0.1388(6) 0.3497(4) 0.070(2) Uani 1 1 d .
H25 H 0.2801 0.0930 0.3119 0.084 Uiso 1 1 calc R
C26 C 0.4244(6) 0.1186(5) 0.3956(4) 0.0541(17) Uani 1 1 d .
C27 C 0.4758(5) 0.1912(4) 0.4506(3) 0.0419(14) Uani 1 1 d .
C28 C 0.5890(5) 0.1720(4) 0.4999(3) 0.0373(13) Uani 1 1 d .
C29 C 0.6507(5) 0.0807(4) 0.4931(4) 0.0476(15) Uani 1 1 d .
C30 C 0.5965(6) 0.0070(6) 0.4377(4) 0.0683(19) Uani 1 1 d U
H30 H 0.6359 -0.0551 0.4341 0.082 Uiso 1 1 calc R
C31 C 0.4924(6) 0.0246(6) 0.3918(4) 0.0692(19) Uani 1 1 d U
H31 H 0.4611 -0.0245 0.3556 0.083 Uiso 1 1 calc R
C32 C 0.7617(6) 0.0645(5) 0.5426(4) 0.0613(19) Uani 1 1 d .
H32 H 0.8050 0.0045 0.5397 0.074 Uiso 1 1 calc R
C33 C 0.8055(5) 0.1366(5) 0.5947(4) 0.0580(18) Uani 1 1 d .
H33 H 0.8791 0.1266 0.6282 0.070 Uiso 1 1 calc R
C34 C 0.7402(5) 0.2256(4) 0.5980(3) 0.0461(15) Uani 1 1 d .
H34 H 0.7724 0.2750 0.6339 0.055 Uiso 1 1 calc R
N1 N 0.4147(4) 0.2782(3) 0.4612(2) 0.0393(11) Uani 1 1 d .
N2 N 0.6342(4) 0.2443(3) 0.5528(2) 0.0361(11) Uani 1 1 d .
O1 O 0.6877(3) 0.4348(3) 0.66624(18) 0.0365(8) Uani 1 1 d .
O2 O 0.5248(3) 0.5132(3) 0.66764(19) 0.0462(10) Uani 1 1 d .
O3 O 0.4793(3) 0.2640(3) 0.6460(2) 0.0475(10) Uani 1 1 d .
O4 O 0.3162(3) 0.3419(3) 0.5825(2) 0.0414(9) Uani 1 1 d .
O5 O 0.9663(3) 0.4285(3) 0.7859(2) 0.0576(11) Uani 1 1 d .
O6 O 0.1203(4) 0.1772(3) 0.4841(2) 0.0633(13) Uani 1 1 d .
O7 O 0.3969(3) 0.5263(2) 0.50205(18) 0.0326(8) Uani 1 1 d .

loop_
_atom_site_aniso_label
_atom_site_aniso_U_11
_atom_site_aniso_U_22
_atom_site_aniso_U_33
_atom_site_aniso_U_23
_atom_site_aniso_U_13
_atom_site_aniso_U_12
Dy1 0.03201(14) 0.02171(13) 0.02252(14) 0.00052(10) 0.00704(10) 0.00393(10)
C1 0.040(3) 0.027(3) 0.028(3) 0.000(2) 0.006(2) 0.004(2)
C2 0.051(3) 0.026(3) 0.032(3) 0.004(2) 0.019(3) 0.006(2)
C3 0.038(3) 0.026(3) 0.028(3) -0.005(2) 0.012(2) -0.003(2)
C4 0.036(3) 0.032(3) 0.028(3) -0.001(2) 0.007(2) -0.002(2)
C5 0.042(3) 0.024(2) 0.031(3) 0.000(2) 0.016(2) 0.004(2)
C6 0.043(3) 0.032(3) 0.030(3) 0.002(2) 0.013(2) 0.011(2)
C7 0.032(3) 0.041(3) 0.037(3) -0.007(2) 0.005(2) -0.002(2)
C8 0.038(3) 0.038(3) 0.028(3) -0.003(2) 0.013(2) -0.002(2)
C9 0.037(3) 0.047(3) 0.029(3) -0.006(2) 0.003(2) 0.008(2)
C10 0.051(3) 0.038(3) 0.031(3) -0.005(2) 0.001(3) 0.009(3)
C11 0.054(4) 0.042(4) 0.060(4) 0.005(3) 0.006(3) 0.005(3)
C12 0.067(4) 0.061(4) 0.065(5) 0.007(4) 0.003(4) -0.010(4)
C13 0.074(2) 0.070(2) 0.071(2) 0.0003(10) 0.0200(11) -0.0006(10)
C14 0.072(2) 0.068(2) 0.069(2) -0.0009(10) 0.0192(11) 0.0022(10)
C15 0.068(4) 0.048(4) 0.044(4) -0.006(3) 0.000(3) 0.015(3)
C16 0.044(3) 0.034(3) 0.031(3) 0.006(2) 0.012(3) 0.009(2)
C17 0.036(3) 0.034(3) 0.029(3) 0.005(2) 0.011(2) 0.002(2)
C18 0.040(3) 0.052(4) 0.042(4) 0.000(3) 0.014(3) 0.007(3)
C19 0.0577(18) 0.0584(19) 0.0578(19) -0.0031(10) 0.0189(11) 0.0000(10)
C20 0.0601(19) 0.0615(19) 0.0634(19) -0.0015(10) 0.0193(11) 0.0021(10)
C21 0.0557(18) 0.0570(18) 0.0574(19) 0.0006(10) 0.0162(10) 0.0023(10)
C22 0.044(3) 0.047(3) 0.041(4) -0.001(3) 0.004(3) 0.008(3)
C23 0.061(4) 0.057(4) 0.047(4) -0.011(3) -0.006(3) 0.007(3)
C24 0.056(4) 0.097(6) 0.055(5) -0.021(4) -0.009(4) -0.004(4)
C25 0.077(5) 0.076(5) 0.052(4) -0.034(4) 0.015(4) -0.020(4)
C26 0.069(4) 0.048(4) 0.053(4) -0.020(3) 0.029(4) -0.012(3)
C27 0.052(3) 0.030(3) 0.047(4) -0.011(3) 0.020(3) -0.004(2)
C28 0.047(3) 0.031(3) 0.041(3) -0.007(2) 0.025(3) 0.004(2)
C29 0.060(4) 0.032(3) 0.062(4) -0.007(3) 0.034(3) 0.003(3)
C30 0.069(2) 0.067(2) 0.069(2) -0.0025(10) 0.0226(11) 0.0014(10)
C31 0.070(2) 0.069(2) 0.070(2) -0.0030(10) 0.0227(11) -0.0006(10)
C32 0.069(4) 0.037(3) 0.090(5) 0.001(3) 0.042(4) 0.022(3)
C33 0.054(4) 0.052(4) 0.069(5) 0.003(3) 0.021(3) 0.022(3)
C34 0.049(3) 0.043(3) 0.046(4) -0.002(3) 0.013(3) 0.009(3)
N1 0.046(3) 0.040(3) 0.030(2) -0.007(2) 0.009(2) 0.004(2)
N2 0.040(2) 0.029(2) 0.039(3) 0.001(2) 0.012(2) 0.0067(19)
O1 0.0410(19) 0.0387(19) 0.029(2) -0.0095(16) 0.0101(17) 0.0074(16)
O2 0.043(2) 0.053(2) 0.035(2) -0.0169(18) 0.0008(18) 0.0105(18)
O3 0.039(2) 0.048(2) 0.054(3) 0.0236(19) 0.0109(19) 0.0032(17)
O4 0.046(2) 0.035(2) 0.045(2) 0.0171(17) 0.0152(18) 0.0081(17)
O5 0.042(2) 0.067(3) 0.067(3) -0.006(2) 0.022(2) 0.005(2)
O6 0.095(3) 0.063(3) 0.033(2) 0.004(2) 0.022(2) 0.038(2)
O7 0.0312(17) 0.0349(19) 0.0323(19) 0.0116(15) 0.0108(15) 0.0074(15)

loop_
_atom_type_symbol
_atom_type_description
_atom_type_scat_dispersion_real
_atom_type_scat_dispersion_imag
_atom_type_scat_source
C C 0.0033 0.0016 'International Tables Vol C Tables 4.2.6.8 and 6.1.1.4'
H H 0.0000 0.0000 'International Tables Vol C Tables 4.2.6.8 and 6.1.1.4'
Dy Dy -0.1892 4.4098 'International Tables Vol C Tables 4.2.6.8 and 6.1.1.4'
N N 0.0061 0.0033 'International Tables Vol C Tables 4.2.6.8 and 6.1.1.4'
O O 0.0106 0.0060 'International Tables Vol C Tables 4.2.6.8 and 6.1.1.4'

loop_
_geom_angle_atom_site_label_1
_geom_angle_atom_site_label_2
_geom_angle_atom_site_label_3
_geom_angle
_geom_angle_site_symmetry_1
_geom_angle_site_symmetry_3
O7 Dy1 O7 70.15(13) . 3_666
O7 Dy1 O3 135.45(12) . .
O7 Dy1 O3 153.54(12) 3_666 .
O7 Dy1 O2 85.30(12) . .
O7 Dy1 O2 108.02(13) 3_666 .
O3 Dy1 O2 84.32(14) . .
O7 Dy1 O1 122.54(11) . .
O7 Dy1 O1 84.98(12) 3_666 .
O3 Dy1 O1 83.93(12) . .
O2 Dy1 O1 53.85(12) . .
O7 Dy1 O4 82.64(11) . .
O7 Dy1 O4 147.74(11) 3_666 .
O3 Dy1 O4 53.51(11) . .
O2 Dy1 O4 85.97(13) . .
O1 Dy1 O4 125.33(12) . .
O7 Dy1 N2 139.07(14) . .
O7 Dy1 N2 79.63(13) 3_666 .
O3 Dy1 N2 74.83(14) . .
O2 Dy1 N2 131.17(12) . .
O1 Dy1 N2 80.02(12) . .
O4 Dy1 N2 113.37(12) . .
O7 Dy1 N1 85.68(13) . .
O7 Dy1 N1 85.66(14) 3_666 .
O3 Dy1 N1 89.57(14) . .
O2 Dy1 N1 159.86(14) . .
O1 Dy1 N1 144.53(12) . .
O4 Dy1 N1 75.04(14) . .
N2 Dy1 N1 64.64(13) . .
O7 Dy1 Dy1 35.23(9) . 3_666
O7 Dy1 Dy1 34.93(7) 3_666 3_666
O3 Dy1 Dy1 169.35(8) . 3_666
O2 Dy1 Dy1 98.04(10) . 3_666
O1 Dy1 Dy1 105.89(9) . 3_666
O4 Dy1 Dy1 116.14(7) . 3_666
N2 Dy1 Dy1 110.45(10) . 3_666
N1 Dy1 Dy1 84.71(10) . 3_666
O1 C1 O2 121.9(4) . .
O1 C1 C3 119.7(4) . .
O2 C1 C3 118.4(5) . .
O3 C2 O4 122.0(5) . .
O3 C2 C5 117.5(4) . .
O4 C2 C5 120.3(5) . .
C4 C3 C8 119.0(4) . .
C4 C3 C1 118.6(4) . .
C8 C3 C1 122.4(4) . .
C3 C4 C5 121.8(5) . 2_656
C3 C4 H4 119.1 . .
C5 C4 H4 119.1 2_656 .
C6 C5 C4 118.6(5) . 2_646
C6 C5 C2 122.7(5) . .
C4 C5 C2 118.5(4) 2_646 .
C7 C6 C5 119.4(5) 2_646 .
C7 C6 C16 116.6(4) 2_646 .
C5 C6 C16 123.9(5) . .
C6 C7 C8 122.7(5) 2_656 .
C6 C7 H7 118.6 2_656 .
C8 C7 H7 118.6 . .
C7 C8 C3 118.4(5) . .
C7 C8 C9 117.1(4) . .
C3 C8 C9 124.5(4) . .
O5 C9 C10 123.2(5) . .
O5 C9 C8 118.9(5) . .
C10 C9 C8 117.4(5) . .
C11 C10 C15 119.5(6) . .
C11 C10 C9 123.5(5) . .
C15 C10 C9 116.9(6) . .
C10 C11 C12 121.0(6) . .
C10 C11 H11 119.5 . .
C12 C11 H11 119.5 . .
C13 C12 C11 118.9(8) . .
C13 C12 H12 120.5 . .
C11 C12 H12 120.5 . .
C14 C13 C12 121.2(7) . .
C14 C13 H13 119.4 . .
C12 C13 H13 119.4 . .
C13 C14 C15 121.4(7) . .
C13 C14 H14 119.3 . .
C15 C14 H14 119.3 . .
C10 C15 C14 117.9(7) . .
C10 C15 H15 121.1 . .
C14 C15 H15 121.1 . .
O6 C16 C17 123.1(5) . .
O6 C16 C6 119.4(5) . .
C17 C16 C6 117.1(5) . .
C18 C17 C22 119.4(5) . .
C18 C17 C16 121.6(5) . .
C22 C17 C16 119.0(5) . .
C19 C18 C17 120.4(5) . .
C19 C18 H18 119.8 . .
C17 C18 H18 119.8 . .
C18 C19 C20 119.6(7) . .
C18 C19 H19 120.2 . .
C20 C19 H19 120.2 . .
C21 C20 C19 121.0(6) . .
C21 C20 H20 119.5 . .
C19 C20 H20 119.5 . .
C20 C21 C22 120.2(6) . .
C20 C21 H21 119.9 . .
C22 C21 H21 119.9 . .
C17 C22 C21 119.5(6) . .
C17 C22 H22 120.2 . .
C21 C22 H22 120.2 . .
N1 C23 C24 123.3(6) . .
N1 C23 H23 118.3 . .
C24 C23 H23 118.3 . .
C25 C24 C23 118.8(6) . .
C25 C24 H24 120.6 . .
C23 C24 H24 120.6 . .
C24 C25 C26 119.6(6) . .
C24 C25 H25 120.2 . .
C26 C25 H25 120.2 . .
C25 C26 C27 119.1(6) . .
C25 C26 C31 123.8(6) . .
C27 C26 C31 117.1(6) . .
N1 C27 C26 120.9(5) . .
N1 C27 C28 118.4(5) . .
C26 C27 C28 120.6(5) . .
N2 C28 C29 121.9(5) . .
N2 C28 C27 118.2(4) . .
C29 C28 C27 119.8(5) . .
C32 C29 C28 118.1(5) . .
C32 C29 C30 123.0(6) . .
C28 C29 C30 118.8(6) . .
C31 C30 C29 121.7(7) . .
C31 C30 H30 119.2 . .
C29 C30 H30 119.2 . .
C30 C31 C26 122.0(7) . .
C30 C31 H31 119.0 . .
C26 C31 H31 119.0 . .
C33 C32 C29 119.4(5) . .
C33 C32 H32 120.3 . .
C29 C32 H32 120.3 . .
C32 C33 C34 119.5(6) . .
C32 C33 H33 120.2 . .
C34 C33 H33 120.2 . .
N2 C34 C33 123.5(6) . .
N2 C34 H34 118.3 . .
C33 C34 H34 118.3 . .
C23 N1 C27 118.2(5) . .
C23 N1 Dy1 122.9(4) . .
C27 N1 Dy1 118.9(3) . .
C34 N2 C28 117.6(4) . .
C34 N2 Dy1 122.6(3) . .
C28 N2 Dy1 119.6(3) . .
C1 O1 Dy1 90.8(3) . .
C1 O2 Dy1 93.4(3) . .
C2 O3 Dy1 94.9(3) . .
C2 O4 Dy1 89.3(3) . .
Dy1 O7 Dy1 109.85(13) . 3_666

loop_
_geom_bond_atom_site_label_1
_geom_bond_atom_site_label_2
_geom_bond_distance
_geom_bond_site_symmetry_2
Dy1 O7 2.238(3) .
Dy1 O7 2.254(3) 3_666
Dy1 O3 2.379(4) .
Dy1 O2 2.395(3) .
Dy1 O1 2.450(3) .
Dy1 O4 2.499(4) .
Dy1 N2 2.539(4) .
Dy1 N1 2.549(4) .
C1 O1 1.255(6) .
C1 O2 1.256(6) .
C1 C3 1.498(7) .
C2 O3 1.256(6) .
C2 O4 1.257(6) .
C2 C5 1.502(7) .
C3 C4 1.384(7) .
C3 C8 1.410(6) .
C4 C5 1.400(7) 2_656
C4 H4 0.9300 .
C5 C6 1.389(7) .
C5 C4 1.400(7) 2_646
C6 C7 1.377(7) 2_646
C6 C16 1.521(7) .
C7 C6 1.377(7) 2_656
C7 C8 1.378(7) .
C7 H7 0.9300 .
C8 C9 1.516(7) .
C9 O5 1.196(7) .
C9 C10 1.502(8) .
C10 C11 1.369(9) .
C10 C15 1.391(8) .
C11 C12 1.396(8) .
C11 H11 0.9300 .
C12 C13 1.365(10) .
C12 H12 0.9300 .
C13 C14 1.328(10) .
C13 H13 0.9300 .
C14 C15 1.420(9) .
C14 H14 0.9300 .
C15 H15 0.9300 .
C16 O6 1.206(6) .
C16 C17 1.480(7) .
C17 C18 1.376(8) .
C17 C22 1.379(7) .
C18 C19 1.367(8) .
C18 H18 0.9300 .
C19 C20 1.369(8) .
C19 H19 0.9300 .
C20 C21 1.344(9) .
C20 H20 0.9300 .
C21 C22 1.384(8) .
C21 H21 0.9300 .
C22 H22 0.9300 .
C23 N1 1.316(7) .
C23 C24 1.398(8) .
C23 H23 0.9300 .
C24 C25 1.363(10) .
C24 H24 0.9300 .
C25 C26 1.374(9) .
C25 H25 0.9300 .
C26 C27 1.406(8) .
C26 C31 1.456(9) .
C27 N1 1.372(7) .
C27 C28 1.422(7) .
C28 N2 1.365(6) .
C28 C29 1.399(7) .
C29 C32 1.397(8) .
C29 C30 1.427(9) .
C30 C31 1.312(8) .
C30 H30 0.9300 .
C31 H31 0.9300 .
C32 C33 1.351(9) .
C32 H32 0.9300 .
C33 C34 1.383(8) .
C33 H33 0.9300 .
C34 N2 1.326(6) .
C34 H34 0.9300 .
O7 Dy1 2.254(3) 3_666

loop_
_geom_torsion_atom_site_label_1
_geom_torsion_atom_site_label_2
_geom_torsion_atom_site_label_3
_geom_torsion_atom_site_label_4
_geom_torsion
_geom_torsion_site_symmetry_1
_geom_torsion_site_symmetry_4
O1 C1 C3 C4 163.1(5) . .
O2 C1 C3 C4 -14.1(7) . .
O1 C1 C3 C8 -16.3(8) . .
O2 C1 C3 C8 166.5(5) . .
C8 C3 C4 C5 2.8(8) . 2_656
C1 C3 C4 C5 -176.7(5) . 2_656
O3 C2 C5 C6 -150.9(5) . .
O4 C2 C5 C6 24.5(8) . .
O3 C2 C5 C4 23.8(7) . 2_646
O4 C2 C5 C4 -160.8(5) . 2_646
C4 C5 C6 C7 -2.8(8) 2_646 2_646
C2 C5 C6 C7 171.8(5) . 2_646
C4 C5 C6 C16 -179.8(5) 2_646 .
C2 C5 C6 C16 -5.1(8) . .
C6 C7 C8 C3 1.6(8) 2_656 .
C6 C7 C8 C9 -177.3(5) 2_656 .
C4 C3 C8 C7 -3.8(8) . .
C1 C3 C8 C7 175.7(5) . .
C4 C3 C8 C9 175.0(5) . .
C1 C3 C8 C9 -5.6(8) . .
C7 C8 C9 O5 -59.8(8) . .
C3 C8 C9 O5 121.5(6) . .
C7 C8 C9 C10 113.0(6) . .
C3 C8 C9 C10 -65.8(7) . .
O5 C9 C10 C11 165.3(6) . .
C8 C9 C10 C11 -7.1(8) . .
O5 C9 C10 C15 -12.9(8) . .
C8 C9 C10 C15 174.7(5) . .
C15 C10 C11 C12 -1.5(9) . .
C9 C10 C11 C12 -179.6(5) . .
C10 C11 C12 C13 -0.4(10) . .
C11 C12 C13 C14 1.7(11) . .
C12 C13 C14 C15 -1.1(11) . .
C11 C10 C15 C14 2.1(8) . .
C9 C10 C15 C14 -179.7(5) . .
C13 C14 C15 C10 -0.8(10) . .
C7 C6 C16 O6 -83.2(7) 2_646 .
C5 C6 C16 O6 93.8(7) . .
C7 C6 C16 C17 90.0(6) 2_646 .
C5 C6 C16 C17 -92.9(6) . .
O6 C16 C17 C18 -176.8(6) . .
C6 C16 C17 C18 10.2(8) . .
O6 C16 C17 C22 3.7(8) . .
C6 C16 C17 C22 -169.3(5) . .
C22 C17 C18 C19 -0.5(9) . .
C16 C17 C18 C19 179.9(5) . .
C17 C18 C19 C20 -0.9(9) . .
C18 C19 C20 C21 1.7(10) . .
C19 C20 C21 C22 -1.2(10) . .
C18 C17 C22 C21 1.0(8) . .
C16 C17 C22 C21 -179.4(5) . .
C20 C21 C22 C17 -0.2(10) . .
N1 C23 C24 C25 -1.2(12) . .
C23 C24 C25 C26 1.2(12) . .
C24 C25 C26 C27 -2.5(11) . .
C24 C25 C26 C31 176.7(8) . .
C25 C26 C27 N1 3.7(10) . .
C31 C26 C27 N1 -175.5(6) . .
C25 C26 C27 C28 179.0(6) . .
C31 C26 C27 C28 -0.2(9) . .
N1 C27 C28 N2 -3.7(8) . .
C26 C27 C28 N2 -179.2(6) . .
N1 C27 C28 C29 176.2(6) . .
C26 C27 C28 C29 0.8(9) . .
N2 C28 C29 C32 0.0(9) . .
C27 C28 C29 C32 -179.9(6) . .
N2 C28 C29 C30 178.2(6) . .
C27 C28 C29 C30 -1.8(9) . .
C32 C29 C30 C31 -179.6(7) . .
C28 C29 C30 C31 2.4(11) . .
C29 C30 C31 C26 -1.8(11) . .
C25 C26 C31 C30 -178.4(7) . .
C27 C26 C31 C30 0.8(11) . .
C28 C29 C32 C33 -0.1(10) . .
C30 C29 C32 C33 -178.1(7) . .
C29 C32 C33 C34 -0.4(11) . .
C32 C33 C34 N2 1.0(11) . .
C24 C23 N1 C27 2.3(10) . .
C24 C23 N1 Dy1 -176.3(6) . .
C26 C27 N1 C23 -3.5(9) . .
C28 C27 N1 C23 -178.9(5) . .
C26 C27 N1 Dy1 175.2(5) . .
C28 C27 N1 Dy1 -0.3(7) . .
O7 Dy1 N1 C23 -28.2(5) . .
O7 Dy1 N1 C23 -98.6(5) 3_666 .
O3 Dy1 N1 C23 107.4(5) . .
O2 Dy1 N1 C23 35.4(7) . .
O1 Dy1 N1 C23 -173.7(4) . .
O4 Dy1 N1 C23 55.3(5) . .
N2 Dy1 N1 C23 -179.2(5) . .
Dy1 Dy1 N1 C23 -63.6(5) 3_666 .
O7 Dy1 N1 C27 153.2(4) . .
O7 Dy1 N1 C27 82.8(4) 3_666 .
O3 Dy1 N1 C27 -71.2(4) . .
O2 Dy1 N1 C27 -143.2(4) . .
O1 Dy1 N1 C27 7.7(6) . .
O4 Dy1 N1 C27 -123.3(4) . .
N2 Dy1 N1 C27 2.2(4) . .
Dy1 Dy1 N1 C27 117.8(4) 3_666 .
C33 C34 N2 C28 -1.0(9) . .
C33 C34 N2 Dy1 173.3(5) . .
C29 C28 N2 C34 0.5(8) . .
C27 C28 N2 C34 -179.6(5) . .
C29 C28 N2 Dy1 -174.0(4) . .
C27 C28 N2 Dy1 5.9(7) . .
O7 Dy1 N2 C34 133.9(4) . .
O7 Dy1 N2 C34 91.5(4) 3_666 .
O3 Dy1 N2 C34 -81.5(4) . .
O2 Dy1 N2 C34 -13.5(5) . .
O1 Dy1 N2 C34 4.8(4) . .
O4 Dy1 N2 C34 -119.5(4) . .
N1 Dy1 N2 C34 -178.4(5) . .
Dy1 Dy1 N2 C34 108.2(4) 3_666 .
O7 Dy1 N2 C28 -51.9(5) . .
O7 Dy1 N2 C28 -94.3(4) 3_666 .
O3 Dy1 N2 C28 92.7(4) . .
O2 Dy1 N2 C28 160.8(4) . .
O1 Dy1 N2 C28 179.0(4) . .
O4 Dy1 N2 C28 54.7(4) . .
N1 Dy1 N2 C28 -4.2(4) . .
Dy1 Dy1 N2 C28 -77.6(4) 3_666 .
O2 C1 O1 Dy1 -3.3(5) . .
C3 C1 O1 Dy1 179.6(4) . .
O7 Dy1 O1 C1 55.9(3) . .
O7 Dy1 O1 C1 118.5(3) 3_666 .
O3 Dy1 O1 C1 -85.6(3) . .
O2 Dy1 O1 C1 1.8(3) . .
O4 Dy1 O1 C1 -49.5(3) . .
N2 Dy1 O1 C1 -161.2(3) . .
N1 Dy1 O1 C1 -166.2(3) . .
Dy1 Dy1 O1 C1 90.2(3) 3_666 .
O1 C1 O2 Dy1 3.4(5) . .
C3 C1 O2 Dy1 -179.5(4) . .
O7 Dy1 O2 C1 -138.6(3) . .
O7 Dy1 O2 C1 -71.2(3) 3_666 .
O3 Dy1 O2 C1 84.8(3) . .
O1 Dy1 O2 C1 -1.8(3) . .
O4 Dy1 O2 C1 138.5(3) . .
N2 Dy1 O2 C1 20.7(4) . .
N1 Dy1 O2 C1 157.8(4) . .
Dy1 Dy1 O2 C1 -105.7(3) 3_666 .
O4 C2 O3 Dy1 -6.0(6) . .
C5 C2 O3 Dy1 169.3(4) . .
O7 Dy1 O3 C2 15.0(4) . .
O7 Dy1 O3 C2 -147.8(3) 3_666 .
O2 Dy1 O3 C2 92.4(3) . .
O1 Dy1 O3 C2 146.5(3) . .
O4 Dy1 O3 C2 3.2(3) . .
N2 Dy1 O3 C2 -132.2(3) . .
N1 Dy1 O3 C2 -68.4(3) . .
Dy1 Dy1 O3 C2 -11.0(8) 3_666 .
O3 C2 O4 Dy1 5.7(5) . .
C5 C2 O4 Dy1 -169.5(4) . .
O7 Dy1 O4 C2 -174.9(3) . .
O7 Dy1 O4 C2 152.9(3) 3_666 .
O3 Dy1 O4 C2 -3.2(3) . .
O2 Dy1 O4 C2 -89.1(3) . .
O1 Dy1 O4 C2 -49.9(3) . .
N2 Dy1 O4 C2 44.4(3) . .
N1 Dy1 O4 C2 97.7(3) . .
Dy1 Dy1 O4 C2 173.9(3) 3_666 .
O7 Dy1 O7 Dy1 0.0 3_666 3_666
O3 Dy1 O7 Dy1 -171.92(15) . 3_666
O2 Dy1 O7 Dy1 111.08(15) . 3_666
O1 Dy1 O7 Dy1 70.08(18) . 3_666
O4 Dy1 O7 Dy1 -162.39(16) . 3_666
N2 Dy1 O7 Dy1 -44.9(2) . 3_666
N1 Dy1 O7 Dy1 -86.94(16) . 3_666
